data_4335223
loop_
_publ_author_name
'Iou-Sheng Ke'
'Fran\,cois P. Gabba\"i'

_publ_section_title
;
 \s-Donor/Acceptor-Confused Ligands: The Case of a Chlorostibine
;
_journal_name_full 'Inorganic Chemistry'
_journal_page_first 7145
_journal_page_last 7151
_journal_paper_doi 10.1021/ic400736b
_journal_volume 52
_journal_year 2013
_chemical_formula_moiety 'C30 H41 Au Cl P2 Sb, C4 H8 O'
_chemical_formula_sum 'C34 H49 Au Cl O P2 Sb'
_chemical_formula_weight 889.89
_chemical_name_systematic
; 
 ? 
;
_space_group_IT_number 14
_symmetry_space_group_name_Hall '-P 2ybc'
_symmetry_space_group_name_H-M 'P 1 21/c 1'
_atom_sites_solution_hydrogens geom
_atom_sites_solution_primary direct
_atom_sites_solution_secondary difmap
_audit_creation_method SHELXL-97
_cell_angle_alpha 90.00
_cell_angle_beta 98.752(2)
_cell_angle_gamma 90.00
_cell_formula_units_Z 4
_cell_length_a 11.3055(19)
_cell_length_b 14.066(2)
_cell_length_c 22.146(4)
_cell_measurement_reflns_used 7892
_cell_measurement_temperature 110(2)
_cell_measurement_theta_max 27.2
_cell_measurement_theta_min 2.3
_cell_volume 3480.7(10)
_computing_cell_refinement 'Bruker APEX-II'
_computing_data_collection 'Bruker APEX-II'
_computing_data_reduction 'Bruker APEX-II'
_computing_molecular_graphics 'Bruker SHELXTL'
_computing_publication_material 'Bruker SHELXTL'
_computing_structure_refinement 'SHELXL-97 (Sheldrick, 2008)'
_computing_structure_solution 'SHELXS-97 (Sheldrick, 2008)'
_diffrn_ambient_temperature 110(2)
_diffrn_measured_fraction_theta_full 0.997
_diffrn_measured_fraction_theta_max 0.997
_diffrn_measurement_device_type 'BRUKE APEX-II CCD'
_diffrn_measurement_method 'phi and omega scans'
_diffrn_radiation_monochromator graphite
_diffrn_radiation_source 'fine-focus sealed tube'
_diffrn_radiation_type MoK\a
_diffrn_radiation_wavelength 0.71073
_diffrn_reflns_av_R_equivalents 0.0553
_diffrn_reflns_av_sigmaI/netI 0.0442
_diffrn_reflns_limit_h_max 15
_diffrn_reflns_limit_h_min -15
_diffrn_reflns_limit_k_max 18
_diffrn_reflns_limit_k_min -18
_diffrn_reflns_limit_l_max 29
_diffrn_reflns_limit_l_min -29
_diffrn_reflns_number 42290
_diffrn_reflns_theta_full 28.45
_diffrn_reflns_theta_max 28.45
_diffrn_reflns_theta_min 1.72
_exptl_absorpt_coefficient_mu 5.180
_exptl_absorpt_correction_T_max 0.5308
_exptl_absorpt_correction_T_min 0.3056
_exptl_absorpt_correction_type multi-scan
_exptl_absorpt_process_details SADBAS
_exptl_crystal_colour Colorless
_exptl_crystal_density_diffrn 1.698
_exptl_crystal_description Block
_exptl_crystal_F_000 1752
_exptl_crystal_size_max 0.30
_exptl_crystal_size_mid 0.18
_exptl_crystal_size_min 0.14
_refine_diff_density_max 0.951
_refine_diff_density_min -0.624
_refine_diff_density_rms 0.131
_refine_ls_extinction_method none
_refine_ls_goodness_of_fit_ref 1.036
_refine_ls_hydrogen_treatment constr
_refine_ls_matrix_type full
_refine_ls_number_parameters 349
_refine_ls_number_reflns 8743
_refine_ls_number_restraints 0
_refine_ls_restrained_S_all 1.036
_refine_ls_R_factor_all 0.0367
_refine_ls_R_factor_gt 0.0275
_refine_ls_shift/su_max 0.001
_refine_ls_shift/su_mean 0.000
_refine_ls_structure_factor_coef Fsqd
_refine_ls_weighting_details 'calc w=1/[\s^2^(Fo^2^)+(0.0186P)^2^+0.0000P] where P=(Fo^2^+2Fc^2^)/3'
_refine_ls_weighting_scheme calc
_refine_ls_wR_factor_gt 0.0526
_refine_ls_wR_factor_ref 0.0553
_reflns_number_gt 7366
_reflns_number_total 8743
_reflns_threshold_expression >2sigma(I)
_cod_data_source_file ic400736b_si_002_1.cif
_cod_data_source_block 1
_cod_depositor_comments
;
The following automatic conversions were performed:

'_refine_ls_hydrogen_treatment' value 'constra' was replaced with the
value 'constr' as specified in the replacement file
'src/cod-tools/trunk/data/replacement-values/replacement_values.lst'.

Automatic conversion script
Id: cif_fix_values 5376 2017-05-30 11:51:03Z andrius 
;
_cod_original_cell_volume 3480.6(10)
_cod_database_code 4335223

loop_
_symmetry_equiv_pos_as_xyz
'x, y, z'
'-x, y+1/2, -z+1/2'
'-x, -y, -z'
'x, -y-1/2, z-1/2'

loop_
_atom_site_label
_atom_site_type_symbol
_atom_site_fract_x
_atom_site_fract_y
_atom_site_fract_z
_atom_site_U_iso_or_equiv
_atom_site_adp_type
_atom_site_occupancy
_atom_site_symmetry_multiplicity
_atom_site_calc_flag
_atom_site_refinement_flags
Au1 Au 0.599428(11) 0.214810(9) 0.123834(6) 0.01272(4) Uani 1 1 d .
Sb1 Sb 0.766367(18) 0.136928(15) 0.221755(10) 0.01253(5) Uani 1 1 d .
Cl1 Cl 0.40115(7) 0.11895(6) 0.09607(4) 0.02084(18) Uani 1 1 d .
P1 P 0.55899(7) 0.32459(6) 0.19632(4) 0.01262(17) Uani 1 1 d .
P2 P 0.73020(7) 0.15509(6) 0.06171(4) 0.01315(17) Uani 1 1 d .
C32 C 0.7906(3) 0.6437(3) 0.02063(17) 0.0285(6) Uani 1 1 d .
H32A H 0.7992 0.6522 -0.0229 0.034 Uiso 1 1 calc R
H32B H 0.8016 0.5758 0.0317 0.034 Uiso 1 1 calc R
C1 C 0.7772(3) 0.2717(2) 0.27008(14) 0.0136(7) Uani 1 1 d .
C2 C 0.6832(3) 0.3387(2) 0.25945(14) 0.0141(7) Uani 1 1 d .
C3 C 0.6891(3) 0.4204(2) 0.29572(15) 0.0183(7) Uani 1 1 d .
H3A H 0.6250 0.4647 0.2896 0.022 Uiso 1 1 calc R
C4 C 0.7860(3) 0.4384(2) 0.34031(15) 0.0203(8) Uani 1 1 d .
H4A H 0.7883 0.4945 0.3643 0.024 Uiso 1 1 calc R
C5 C 0.8798(3) 0.3740(2) 0.34981(16) 0.0204(8) Uani 1 1 d .
H5A H 0.9477 0.3867 0.3796 0.025 Uiso 1 1 calc R
C6 C 0.8742(3) 0.2905(2) 0.31554(15) 0.0170(7) Uani 1 1 d .
H6A H 0.9374 0.2456 0.3233 0.020 Uiso 1 1 calc R
C7 C 0.9079(3) 0.1618(2) 0.16684(15) 0.0141(7) Uani 1 1 d .
C8 C 0.8836(3) 0.1683(2) 0.10244(15) 0.0141(7) Uani 1 1 d .
C9 C 0.9801(3) 0.1816(2) 0.07042(16) 0.0198(7) Uani 1 1 d .
H9A H 0.9654 0.1858 0.0271 0.024 Uiso 1 1 calc R
C10 C 1.0966(3) 0.1887(2) 0.10052(16) 0.0186(7) Uani 1 1 d .
H10A H 1.1606 0.1985 0.0779 0.022 Uiso 1 1 calc R
C11 C 1.1193(3) 0.1816(2) 0.16302(17) 0.0218(8) Uani 1 1 d .
H11A H 1.1992 0.1855 0.1837 0.026 Uiso 1 1 calc R
C12 C 1.0258(3) 0.1687(2) 0.19604(16) 0.0185(7) Uani 1 1 d .
H12A H 1.0423 0.1644 0.2393 0.022 Uiso 1 1 calc R
C13 C 0.8769(3) 0.0576(2) 0.29340(15) 0.0173(7) Uani 1 1 d .
C14 C 0.8531(3) 0.0641(3) 0.35306(17) 0.0257(8) Uani 1 1 d .
H14A H 0.7974 0.1101 0.3628 0.031 Uiso 1 1 calc R
C15 C 0.9095(4) 0.0046(3) 0.39868(19) 0.0338(10) Uani 1 1 d .
H15A H 0.8930 0.0107 0.4393 0.041 Uiso 1 1 calc R
C16 C 0.9888(4) -0.0630(3) 0.3851(2) 0.0369(11) Uani 1 1 d .
H16A H 1.0270 -0.1039 0.4162 0.044 Uiso 1 1 calc R
C17 C 1.0130(3) -0.0715(3) 0.3261(2) 0.0373(11) Uani 1 1 d .
H17A H 1.0683 -0.1181 0.3168 0.045 Uiso 1 1 calc R
C18 C 0.9570(3) -0.0123(2) 0.28031(18) 0.0269(9) Uani 1 1 d .
H18A H 0.9733 -0.0194 0.2397 0.032 Uiso 1 1 calc R
C19 C 0.4446(3) 0.1949(2) 0.26221(17) 0.0236(8) Uani 1 1 d .
H19A H 0.3735 0.1783 0.2804 0.035 Uiso 1 1 calc R
H19B H 0.5146 0.1973 0.2943 0.035 Uiso 1 1 calc R
H19C H 0.4575 0.1468 0.2319 0.035 Uiso 1 1 calc R
C20 C 0.4261(3) 0.2928(2) 0.23093(16) 0.0176(7) Uani 1 1 d .
H20A H 0.3583 0.2855 0.1965 0.021 Uiso 1 1 calc R
C21 C 0.3866(3) 0.3665(3) 0.27448(19) 0.0307(9) Uani 1 1 d .
H21A H 0.3156 0.3433 0.2903 0.046 Uiso 1 1 calc R
H21B H 0.3675 0.4264 0.2525 0.046 Uiso 1 1 calc R
H21C H 0.4515 0.3772 0.3085 0.046 Uiso 1 1 calc R
C22 C 0.4275(3) 0.4439(3) 0.11329(17) 0.0335(10) Uani 1 1 d .
H22A H 0.4128 0.5083 0.0971 0.050 Uiso 1 1 calc R
H22B H 0.3558 0.4204 0.1284 0.050 Uiso 1 1 calc R
H22C H 0.4466 0.4018 0.0808 0.050 Uiso 1 1 calc R
C23 C 0.5321(3) 0.4454(2) 0.16552(15) 0.0189(7) Uani 1 1 d .
H23A H 0.5108 0.4875 0.1986 0.023 Uiso 1 1 calc R
C24 C 0.6446(3) 0.4847(3) 0.14399(17) 0.0288(9) Uani 1 1 d .
H24A H 0.6289 0.5491 0.1280 0.043 Uiso 1 1 calc R
H24B H 0.6670 0.4437 0.1118 0.043 Uiso 1 1 calc R
H24C H 0.7102 0.4864 0.1784 0.043 Uiso 1 1 calc R
C25 C 0.6979(3) -0.0338(2) 0.09492(17) 0.0261(8) Uani 1 1 d .
H25A H 0.6912 -0.1005 0.0821 0.039 Uiso 1 1 calc R
H25B H 0.6241 -0.0142 0.1096 0.039 Uiso 1 1 calc R
H25C H 0.7658 -0.0265 0.1278 0.039 Uiso 1 1 calc R
C26 C 0.7174(3) 0.0281(2) 0.04098(16) 0.0190(7) Uani 1 1 d .
H26A H 0.6443 0.0214 0.0096 0.023 Uiso 1 1 calc R
C27 C 0.8236(3) -0.0075(3) 0.01135(16) 0.0242(8) Uani 1 1 d .
H27A H 0.8125 -0.0751 0.0012 0.036 Uiso 1 1 calc R
H27B H 0.8980 0.0009 0.0400 0.036 Uiso 1 1 calc R
H27C H 0.8280 0.0288 -0.0260 0.036 Uiso 1 1 calc R
C28 C 0.6097(3) 0.1887(3) -0.05506(17) 0.0284(9) Uani 1 1 d .
H28A H 0.6067 0.2222 -0.0941 0.043 Uiso 1 1 calc R
H28B H 0.5392 0.2056 -0.0365 0.043 Uiso 1 1 calc R
H28C H 0.6104 0.1200 -0.0621 0.043 Uiso 1 1 calc R
C29 C 0.7241(3) 0.2178(2) -0.01181(15) 0.0197(7) Uani 1 1 d .
H29A H 0.7954 0.1990 -0.0308 0.024 Uiso 1 1 calc R
C30 C 0.7273(4) 0.3253(3) -0.00150(17) 0.0285(9) Uani 1 1 d .
H30A H 0.7240 0.3579 -0.0408 0.043 Uiso 1 1 calc R
H30B H 0.8015 0.3426 0.0252 0.043 Uiso 1 1 calc R
H30C H 0.6585 0.3444 0.0178 0.043 Uiso 1 1 calc R
C31 C 0.6712(3) 0.6807(3) 0.03363(17) 0.0285(6) Uani 1 1 d .
H31A H 0.6433 0.7340 0.0059 0.034 Uiso 1 1 calc R
H31B H 0.6102 0.6296 0.0279 0.034 Uiso 1 1 calc R
O2 O 0.6907(2) 0.71254(16) 0.09635(11) 0.0252(6) Uani 1 1 d .
C33 C 0.8165(3) 0.7127(3) 0.11805(18) 0.0283(6) Uani 1 1 d .
H33A H 0.8386 0.6575 0.1452 0.034 Uiso 1 1 calc R
H33B H 0.8400 0.7717 0.1412 0.034 Uiso 1 1 calc R
C34 C 0.8778(3) 0.7067(3) 0.06207(17) 0.0283(6) Uani 1 1 d .
H34A H 0.9578 0.6769 0.0715 0.034 Uiso 1 1 calc R
H34B H 0.8858 0.7702 0.0437 0.034 Uiso 1 1 calc R

loop_
_atom_site_aniso_label
_atom_site_aniso_U_11
_atom_site_aniso_U_22
_atom_site_aniso_U_33
_atom_site_aniso_U_23
_atom_site_aniso_U_13
_atom_site_aniso_U_12
Au1 0.01219(6) 0.01339(6) 0.01278(7) -0.00153(5) 0.00253(5) 0.00037(5)
Sb1 0.01304(11) 0.01177(10) 0.01290(11) -0.00033(8) 0.00237(8) 0.00030(8)
Cl1 0.0117(4) 0.0258(4) 0.0249(5) -0.0071(4) 0.0024(3) -0.0078(3)
P1 0.0132(4) 0.0120(4) 0.0130(4) -0.0012(3) 0.0031(3) 0.0006(3)
P2 0.0131(4) 0.0148(4) 0.0119(4) -0.0019(3) 0.0033(3) -0.0007(3)
C32 0.0341(16) 0.0288(15) 0.0214(14) 0.0025(12) 0.0008(12) 0.0024(12)
C1 0.0170(17) 0.0116(16) 0.0126(16) -0.0016(13) 0.0034(13) -0.0032(13)
C2 0.0181(17) 0.0134(16) 0.0119(16) -0.0007(13) 0.0059(13) -0.0013(13)
C3 0.0245(19) 0.0132(16) 0.0176(18) 0.0003(14) 0.0043(14) 0.0002(14)
C4 0.036(2) 0.0108(16) 0.0148(17) -0.0010(14) 0.0044(15) -0.0023(15)
C5 0.0228(19) 0.0218(18) 0.0148(17) -0.0005(15) -0.0032(14) -0.0049(15)
C6 0.0187(17) 0.0199(17) 0.0129(17) -0.0009(14) 0.0037(13) -0.0002(14)
C7 0.0152(16) 0.0122(16) 0.0162(17) -0.0019(13) 0.0068(13) 0.0003(13)
C8 0.0139(16) 0.0102(15) 0.0182(18) -0.0018(13) 0.0024(13) 0.0005(12)
C9 0.0200(18) 0.0209(18) 0.0197(19) -0.0050(15) 0.0061(15) 0.0000(14)
C10 0.0142(17) 0.0178(17) 0.0257(19) -0.0030(15) 0.0088(15) -0.0021(13)
C11 0.0153(18) 0.0206(18) 0.029(2) -0.0033(16) 0.0026(15) -0.0033(14)
C12 0.0187(18) 0.0182(17) 0.0188(18) -0.0022(14) 0.0032(14) 0.0009(14)
C13 0.0171(17) 0.0150(16) 0.0190(18) 0.0022(14) 0.0004(14) -0.0009(13)
C14 0.029(2) 0.0215(19) 0.028(2) 0.0076(16) 0.0057(17) -0.0004(16)
C15 0.041(2) 0.033(2) 0.026(2) 0.0149(18) -0.0001(18) -0.0048(19)
C16 0.034(2) 0.025(2) 0.046(3) 0.020(2) -0.015(2) -0.0044(18)
C17 0.024(2) 0.0170(19) 0.067(3) 0.006(2) -0.005(2) 0.0059(16)
C18 0.026(2) 0.0183(18) 0.037(2) -0.0011(17) 0.0053(17) 0.0064(15)
C19 0.029(2) 0.0220(19) 0.022(2) 0.0018(15) 0.0108(16) -0.0049(15)
C20 0.0132(16) 0.0211(18) 0.0199(18) -0.0005(15) 0.0072(14) -0.0017(14)
C21 0.028(2) 0.027(2) 0.043(3) -0.0041(19) 0.0212(19) 0.0049(17)
C22 0.040(2) 0.028(2) 0.029(2) 0.0055(18) -0.0078(19) 0.0111(18)
C23 0.0276(19) 0.0107(16) 0.0178(18) 0.0001(14) 0.0014(15) 0.0016(14)
C24 0.041(2) 0.0189(19) 0.028(2) 0.0046(16) 0.0102(18) -0.0032(17)
C25 0.035(2) 0.0165(18) 0.028(2) -0.0002(16) 0.0080(17) -0.0042(16)
C26 0.0170(17) 0.0213(18) 0.0185(18) -0.0068(15) 0.0015(14) 0.0006(14)
C27 0.024(2) 0.0244(19) 0.025(2) -0.0077(16) 0.0033(16) 0.0038(15)
C28 0.030(2) 0.036(2) 0.0178(19) -0.0006(17) -0.0003(16) 0.0053(17)
C29 0.0169(17) 0.0278(19) 0.0156(17) 0.0032(15) 0.0063(14) 0.0030(15)
C30 0.037(2) 0.026(2) 0.022(2) 0.0112(17) 0.0022(17) -0.0019(17)
C31 0.0341(16) 0.0288(15) 0.0214(14) 0.0025(12) 0.0008(12) 0.0024(12)
O2 0.0262(14) 0.0263(14) 0.0240(14) -0.0030(11) 0.0061(11) -0.0010(11)
C33 0.0257(14) 0.0321(16) 0.0269(16) -0.0016(13) 0.0029(12) 0.0012(12)
C34 0.0257(14) 0.0321(16) 0.0269(16) -0.0016(13) 0.0029(12) 0.0012(12)

loop_
_atom_type_symbol
_atom_type_description
_atom_type_scat_dispersion_real
_atom_type_scat_dispersion_imag
_atom_type_scat_source
C C 0.0033 0.0016 'International Tables Vol C Tables 4.2.6.8 and 6.1.1.4'
H H 0.0000 0.0000 'International Tables Vol C Tables 4.2.6.8 and 6.1.1.4'
O O 0.0106 0.0060 'International Tables Vol C Tables 4.2.6.8 and 6.1.1.4'
P P 0.1023 0.0942 'International Tables Vol C Tables 4.2.6.8 and 6.1.1.4'
Cl Cl 0.1484 0.1585 'International Tables Vol C Tables 4.2.6.8 and 6.1.1.4'
Sb Sb -0.5866 1.5461 'International Tables Vol C Tables 4.2.6.8 and 6.1.1.4'
Au Au -2.0133 8.8022 'International Tables Vol C Tables 4.2.6.8 and 6.1.1.4'

loop_
_geom_angle_atom_site_label_1
_geom_angle_atom_site_label_2
_geom_angle_atom_site_label_3
_geom_angle
P1 Au1 P2 149.23(3)
P1 Au1 Cl1 104.72(3)
P2 Au1 Cl1 105.96(3)
P1 Au1 Sb1 84.69(2)
P2 Au1 Sb1 84.54(2)
Cl1 Au1 Sb1 115.09(2)
C1 Sb1 C13 96.06(12)
C1 Sb1 C7 98.28(12)
C13 Sb1 C7 95.76(12)
C1 Sb1 Au1 91.18(9)
C13 Sb1 Au1 171.07(8)
C7 Sb1 Au1 88.36(9)
C2 P1 C23 104.27(15)
C2 P1 C20 106.69(15)
C23 P1 C20 106.21(15)
C2 P1 Au1 112.97(10)
C23 P1 Au1 113.37(11)
C20 P1 Au1 112.65(11)
C8 P2 C29 106.90(15)
C8 P2 C26 104.60(15)
C29 P2 C26 104.61(16)
C8 P2 Au1 108.11(11)
C29 P2 Au1 114.09(11)
C26 P2 Au1 117.68(11)
C31 C32 C34 101.5(3)
C6 C1 C2 118.8(3)
C6 C1 Sb1 120.0(2)
C2 C1 Sb1 121.1(2)
C3 C2 C1 118.9(3)
C3 C2 P1 119.4(2)
C1 C2 P1 121.6(2)
C4 C3 C2 121.6(3)
C3 C4 C5 119.6(3)
C4 C5 C6 119.8(3)
C5 C6 C1 121.2(3)
C12 C7 C8 119.2(3)
C12 C7 Sb1 118.9(2)
C8 C7 Sb1 121.8(2)
C9 C8 C7 118.2(3)
C9 C8 P2 120.9(3)
C7 C8 P2 120.8(2)
C10 C9 C8 121.5(3)
C11 C10 C9 119.8(3)
C10 C11 C12 120.1(3)
C11 C12 C7 121.1(3)
C14 C13 C18 118.0(3)
C14 C13 Sb1 119.1(2)
C18 C13 Sb1 121.9(3)
C15 C14 C13 121.1(4)
C16 C15 C14 120.1(4)
C15 C16 C17 119.9(4)
C16 C17 C18 120.4(4)
C17 C18 C13 120.5(4)
C21 C20 C19 110.8(3)
C21 C20 P1 115.7(2)
C19 C20 P1 109.9(2)
C22 C23 C24 110.8(3)
C22 C23 P1 109.5(2)
C24 C23 P1 110.6(2)
C25 C26 C27 111.4(3)
C25 C26 P2 111.9(2)
C27 C26 P2 112.7(2)
C30 C29 C28 110.7(3)
C30 C29 P2 110.1(2)
C28 C29 P2 109.7(2)
O2 C31 C32 106.2(3)
C33 O2 C31 108.8(3)
O2 C33 C34 106.3(3)
C33 C34 C32 100.9(3)

loop_
_geom_bond_atom_site_label_1
_geom_bond_atom_site_label_2
_geom_bond_distance
Au1 P1 2.3224(9)
Au1 P2 2.3244(9)
Au1 Cl1 2.6080(8)
Au1 Sb1 2.8669(4)
Sb1 C1 2.171(3)
Sb1 C13 2.173(3)
Sb1 C7 2.180(3)
P1 C2 1.836(3)
P1 C23 1.839(3)
P1 C20 1.842(3)
P2 C8 1.839(3)
P2 C29 1.844(3)
P2 C26 1.845(3)
C32 C31 1.515(5)
C32 C34 1.525(5)
C1 C6 1.396(4)
C1 C2 1.413(4)
C2 C3 1.398(4)
C3 C4 1.382(4)
C4 C5 1.386(5)
C5 C6 1.394(4)
C7 C12 1.393(4)
C7 C8 1.414(4)
C8 C9 1.401(4)
C9 C10 1.387(5)
C10 C11 1.372(5)
C11 C12 1.386(5)
C13 C14 1.391(5)
C13 C18 1.397(5)
C14 C15 1.390(5)
C15 C16 1.372(6)
C16 C17 1.379(6)
C17 C18 1.388(5)
C19 C20 1.542(4)
C20 C21 1.528(5)
C22 C23 1.523(5)
C23 C24 1.528(5)
C25 C26 1.521(5)
C26 C27 1.537(5)
C28 C29 1.543(5)
C29 C30 1.530(5)
C31 O2 1.444(4)
O2 C33 1.430(4)
C33 C34 1.512(5)
